data_1568572
loop_
_publ_author_name
'Chong, Chuanke'
'Chang, Le'
'Grimm, Isabelle'
'Zhang, Qunlong'
'Kuang, Yang'
'Wang, Bingjian'
'Kang, Jingyi'
'Liu, Wenhui'
'Baars, Julian'
'Guo, Yuanqiang'
'Schmalz, Hans-G&#xfc;nther'
'Lu, Zhaoyong'

_publ_section_title
;
 Divergent total synthesis of the revised structures of marine anti-cancer
 meroterpenoids (+)-dysiherbols A-E.
;
_journal_issue 12
_journal_name_full 'Chemical science'
_journal_page_first 3302
_journal_page_last 3310
_journal_paper_doi 10.1039/d3sc00173c
_journal_volume 14
_journal_year 2023
_chemical_formula_moiety 'C21 H26 O3'
_chemical_formula_sum 'C21 H26 O3'
_chemical_formula_weight 326.42
_space_group_crystal_system orthorhombic
_space_group_IT_number 61
_space_group_name_Hall '-P 2ac 2ab'
_space_group_name_H-M_alt 'P b c a'
_atom_sites_solution_hydrogens geom
_atom_sites_solution_primary dual
_audit_creation_date 2021-12-14
_audit_creation_method
;
Olex2 1.2
(compiled 2018.05.29 svn.r3508 for OlexSys, GUI svn.r5506)
;
_audit_update_record
;
2022-01-17 deposited with the CCDC.	2023-02-28 downloaded from the CCDC.
;
_cell_angle_alpha 90
_cell_angle_beta 90
_cell_angle_gamma 90
_cell_formula_units_Z 8
_cell_length_a 7.46953(17)
_cell_length_b 17.2423(4)
_cell_length_c 25.6766(6)
_cell_measurement_reflns_used 4177
_cell_measurement_temperature 150.00(10)
_cell_measurement_theta_max 75.3120
_cell_measurement_theta_min 6.6530
_cell_volume 3306.94(13)
_computing_cell_refinement 'CrysAlisPro 1.171.40.84a (Rigaku OD, 2020)'
_computing_data_collection 'CrysAlisPro 1.171.40.84a (Rigaku OD, 2020)'
_computing_data_reduction 'CrysAlisPro 1.171.40.84a (Rigaku OD, 2020)'
_computing_molecular_graphics 'Olex2 (Dolomanov et al., 2009)'
_computing_publication_material 'Olex2 (Dolomanov et al., 2009)'
_computing_structure_refinement 'ShelXL (Sheldrick, 2015)'
_computing_structure_solution 'ShelXT (Sheldrick, 2015)'
_diffrn_ambient_environment N~2~
_diffrn_ambient_temperature 150.00(10)
_diffrn_detector 'Hybrid Pixel Array Detector'
_diffrn_detector_area_resol_mean 10.0000
_diffrn_measured_fraction_theta_full 0.961
_diffrn_measured_fraction_theta_max 0.961
_diffrn_measurement_details
;
List of Runs (angles in degrees, time in seconds):

  # Type    Start    End  Width  t~exp~   \w     \q     \k     \f   Frames
#--------------------------------------------------------------------------
  1  \w      5.00  31.00   1.00    1.00    --    0.00  26.00 -21.00   26
  2  \w    -81.00 -28.00   1.00    1.00    --    0.00 -26.00 175.00   53
  3  \w    106.00 131.00   1.00    3.00    --  101.30  26.00 -21.00   25
  4  \w     23.00  87.00   1.00    3.00    --  101.30 -26.00 175.00   64
  5  \w    -36.00  38.00   1.00    1.00    --    0.00  82.00 -60.00   74
  6  \w     83.00 180.00   1.00    3.00    --  101.30  82.00 120.00   97
  7  \w     12.00 133.00   1.00    3.00    --  101.30 -77.00  30.00  121
  8  \w     76.00 101.00   1.00    3.00    --  101.30  38.00-180.00   25
;
_diffrn_measurement_device 'four-circle diffractometer'
_diffrn_measurement_device_type 'XtaLAB AFC12 (RINC): Kappa single'
_diffrn_measurement_method '\w scans'
_diffrn_orient_matrix_type 'CrysAlisPro convention (1999,Acta A55,543-557)'
_diffrn_orient_matrix_UB_11 -0.1608594000
_diffrn_orient_matrix_UB_12 0.0555587000
_diffrn_orient_matrix_UB_13 0.0044463000
_diffrn_orient_matrix_UB_21 -0.1175453000
_diffrn_orient_matrix_UB_22 -0.0673102000
_diffrn_orient_matrix_UB_23 0.0196558000
_diffrn_orient_matrix_UB_31 0.0534680000
_diffrn_orient_matrix_UB_32 0.0190636000
_diffrn_orient_matrix_UB_33 0.0565114000
_diffrn_radiation_monochromator mirror
_diffrn_radiation_probe x-ray
_diffrn_radiation_type CuK\a
_diffrn_radiation_wavelength 1.54184
_diffrn_reflns_av_R_equivalents 0.0423
_diffrn_reflns_av_unetI/netI 0.0401
_diffrn_reflns_Laue_measured_fraction_full 0.961
_diffrn_reflns_Laue_measured_fraction_max 0.961
_diffrn_reflns_limit_h_max 8
_diffrn_reflns_limit_h_min -8
_diffrn_reflns_limit_k_max 20
_diffrn_reflns_limit_k_min -20
_diffrn_reflns_limit_l_max 30
_diffrn_reflns_limit_l_min -25
_diffrn_reflns_number 9856
_diffrn_reflns_point_group_measured_fraction_full 0.961
_diffrn_reflns_point_group_measured_fraction_max 0.961
_diffrn_reflns_theta_full 66.998
_diffrn_reflns_theta_max 66.998
_diffrn_reflns_theta_min 6.685
_diffrn_source 'Rotating-anode X-ray tube (dual wavelength)'
_diffrn_source_type 'Rigaku (Cu) X-ray DW Source'
_exptl_absorpt_coefficient_mu 0.681
_exptl_absorpt_correction_T_max 1.00000
_exptl_absorpt_correction_T_min 0.46335
_exptl_absorpt_correction_type multi-scan
_exptl_absorpt_process_details
;
CrysAlisPro 1.171.40.84a (Rigaku Oxford Diffraction, 2020)
Empirical absorption correction using spherical harmonics,
implemented in SCALE3 ABSPACK scaling algorithm.
;
_exptl_crystal_colour colourless
_exptl_crystal_colour_primary colourless
_exptl_crystal_density_diffrn 1.311
_exptl_crystal_description plate
_exptl_crystal_F_000 1408
_exptl_crystal_size_max 0.22
_exptl_crystal_size_mid 0.21
_exptl_crystal_size_min 0.11
_refine_diff_density_max 0.183
_refine_diff_density_min -0.227
_refine_diff_density_rms 0.044
_refine_ls_extinction_method none
_refine_ls_goodness_of_fit_ref 1.059
_refine_ls_hydrogen_treatment constr
_refine_ls_matrix_type full
_refine_ls_number_parameters 222
_refine_ls_number_reflns 2827
_refine_ls_number_restraints 0
_refine_ls_restrained_S_all 1.059
_refine_ls_R_factor_all 0.0461
_refine_ls_R_factor_gt 0.0406
_refine_ls_shift/su_max 0.001
_refine_ls_shift/su_mean 0.000
_refine_ls_structure_factor_coef Fsqd
_refine_ls_weighting_details 'w=1/[\s^2^(Fo^2^)+(0.0477P)^2^+1.3546P] where P=(Fo^2^+2Fc^2^)/3'
_refine_ls_weighting_scheme calc
_refine_ls_wR_factor_gt 0.1035
_refine_ls_wR_factor_ref 0.1073
_reflns_Friedel_coverage 0.000
_reflns_number_gt 2488
_reflns_number_total 2827
_reflns_threshold_expression 'I > 2\s(I)'
_cod_data_source_file d3sc00173c2.cif
_cod_data_source_block ky0508-1
_cod_depositor_comments 'Adding full bibliography for 1568571--1568575.cif.'
_cod_original_cell_volume 3306.93(13)
_cod_database_code 1568572
_shelx_shelxl_version_number 2014/7
_shelx_space_group_comment
;
The symmetry employed for this shelxl refinement is uniquely defined
by the following loop, which should always be used as a source of
symmetry information in preference to the above space-group names.
They are only intended as comments.
;
_reflns_odcompleteness_completeness 95.30
_reflns_odcompleteness_iscentric 1
_reflns_odcompleteness_theta 66.97
_olex2_refinement_description
;
1. Fixed Uiso
 At 1.2 times of:
  All C(H) groups, All C(H,H) groups
 At 1.5 times of:
  All C(H,H,H) groups, All O(H) groups
2.a Ternary CH refined with riding coordinates:
 C00A(H00A)
2.b Secondary CH2 refined with riding coordinates:
 C00E(H00B,H00C), C00F(H00D,H00E), C00H(H00F,H00H), C00K(H00M,H00N), C00L(H00O,
 H00P)
2.c Aromatic/amide H refined with riding coordinates:
 C00G(H00G), C00I(H00I)
2.d Idealised Me refined as rotating group:
 C00J(H00J,H00K,H00L), C00M(H00Q,H00R,H00S), C00N(H00T,H00U,H00V), C00O(H00W,
 H00X,H00Y)
2.e Idealised tetrahedral OH refined as rotating group:
 O002(H002)
;
_olex2_submission_special_instructions 'No special instructions were received'
_oxdiff_exptl_absorpt_empirical_details
;
Empirical correction (ABSPACK) includes:
- Absorption correction using spherical harmonics
- Frame scaling
;
_oxdiff_exptl_absorpt_empirical_full_max 1.676
_oxdiff_exptl_absorpt_empirical_full_min 0.536

loop_
_space_group_symop_operation_xyz
'x, y, z'
'-x+1/2, -y, z+1/2'
'-x, y+1/2, -z+1/2'
'x+1/2, -y+1/2, -z'
'-x, -y, -z'
'x-1/2, y, -z-1/2'
'x, -y-1/2, z-1/2'
'-x-1/2, y-1/2, z'

loop_
_atom_site_label
_atom_site_type_symbol
_atom_site_fract_x
_atom_site_fract_y
_atom_site_fract_z
_atom_site_U_iso_or_equiv
_atom_site_adp_type
_atom_site_occupancy
_atom_site_site_symmetry_order
_atom_site_calc_flag
_atom_site_refinement_flags_posn
_atom_site_refinement_flags_adp
_atom_site_refinement_flags_occupancy
_atom_site_disorder_assembly
_atom_site_disorder_group
O001 O 0.30634(14) 0.29151(5) 0.66581(4) 0.0205(2) Uani 1 1 d . . . . .
O002 O 0.57380(16) 0.58949(6) 0.69265(4) 0.0268(3) Uani 1 1 d . . . . .
H002 H 0.5333 0.6100 0.7190 0.040 Uiso 1 1 calc GR . . . .
O003 O 0.48586(16) 0.13876(6) 0.70727(4) 0.0326(3) Uani 1 1 d . . . . .
C004 C 0.54064(19) 0.38545(8) 0.65685(5) 0.0173(3) Uani 1 1 d . . . . .
C005 C 0.3755(2) 0.36464(8) 0.67532(5) 0.0180(3) Uani 1 1 d . . . . .
C006 C 0.5080(2) 0.51505(8) 0.68847(5) 0.0207(3) Uani 1 1 d . . . . .
C007 C 0.77677(19) 0.39381(8) 0.59571(5) 0.0189(3) Uani 1 1 d . . . . .
C008 C 0.6088(2) 0.46006(8) 0.66189(5) 0.0190(3) Uani 1 1 d . . . . .
C009 C 0.55714(19) 0.26873(8) 0.60062(5) 0.0187(3) Uani 1 1 d . . . . .
C00A C 0.6624(2) 0.41956(8) 0.54781(6) 0.0208(3) Uani 1 1 d . . . . .
H00A H 0.5640 0.4511 0.5615 0.025 Uiso 1 1 calc R . . . .
C00B C 0.4247(2) 0.23395(8) 0.64159(5) 0.0203(3) Uani 1 1 d . . . . .
C00C C 0.66897(19) 0.33221(8) 0.62914(5) 0.0175(3) Uani 1 1 d . . . . .
C00D C 0.5299(2) 0.20036(8) 0.68818(6) 0.0218(3) Uani 1 1 d . . . . .
C00E C 0.7846(2) 0.46497(8) 0.63360(6) 0.0215(3) Uani 1 1 d . . . . .
H00B H 0.8845 0.4606 0.6576 0.026 Uiso 1 1 calc R . . . .
H00C H 0.7948 0.5133 0.6145 0.026 Uiso 1 1 calc R . . . .
C00F C 0.4541(2) 0.30519(8) 0.55499(5) 0.0214(3) Uani 1 1 d . . . . .
H00D H 0.3962 0.2645 0.5350 0.026 Uiso 1 1 calc R . . . .
H00E H 0.3615 0.3391 0.5685 0.026 Uiso 1 1 calc R . . . .
C00G C 0.2744(2) 0.41909(8) 0.70245(5) 0.0219(3) Uani 1 1 d . . . . .
H00G H 0.1630 0.4059 0.7160 0.026 Uiso 1 1 calc R . . . .
C00H C 0.5770(2) 0.35140(8) 0.51937(6) 0.0227(3) Uani 1 1 d . . . . .
H00F H 0.5088 0.3706 0.4899 0.027 Uiso 1 1 calc R . . . .
H00H H 0.6703 0.3176 0.5061 0.027 Uiso 1 1 calc R . . . .
C00I C 0.3427(2) 0.49368(8) 0.70892(5) 0.0234(3) Uani 1 1 d . . . . .
H00I H 0.2762 0.5301 0.7274 0.028 Uiso 1 1 calc R . . . .
C00J C 0.9653(2) 0.36820(9) 0.57943(6) 0.0246(3) Uani 1 1 d . . . . .
H00J H 0.9567 0.3296 0.5526 0.037 Uiso 1 1 calc GR . . . .
H00K H 1.0267 0.3469 0.6090 0.037 Uiso 1 1 calc GR . . . .
H00L H 1.0306 0.4121 0.5665 0.037 Uiso 1 1 calc GR . . . .
C00K C 0.6749(2) 0.24953(8) 0.71114(5) 0.0235(3) Uani 1 1 d . . . . .
H00M H 0.7533 0.2167 0.7316 0.028 Uiso 1 1 calc R . . . .
H00N H 0.6208 0.2868 0.7346 0.028 Uiso 1 1 calc R . . . .
C00L C 0.7881(2) 0.29348(8) 0.67108(5) 0.0221(3) Uani 1 1 d . . . . .
H00O H 0.8704 0.2577 0.6544 0.027 Uiso 1 1 calc R . . . .
H00P H 0.8582 0.3329 0.6887 0.027 Uiso 1 1 calc R . . . .
C00M C 0.6754(2) 0.20167(8) 0.58037(6) 0.0256(4) Uani 1 1 d . . . . .
H00Q H 0.7153 0.1708 0.6092 0.038 Uiso 1 1 calc GR . . . .
H00R H 0.7772 0.2226 0.5624 0.038 Uiso 1 1 calc GR . . . .
H00S H 0.6070 0.1700 0.5569 0.038 Uiso 1 1 calc GR . . . .
C00N C 0.2953(2) 0.17435(9) 0.61981(6) 0.0276(4) Uani 1 1 d . . . . .
H00T H 0.2172 0.1567 0.6470 0.041 Uiso 1 1 calc GR . . . .
H00U H 0.3613 0.1312 0.6061 0.041 Uiso 1 1 calc GR . . . .
H00V H 0.2255 0.1975 0.5925 0.041 Uiso 1 1 calc GR . . . .
C00O C 0.7648(2) 0.47080(9) 0.50921(6) 0.0288(4) Uani 1 1 d . . . . .
H00W H 0.8213 0.5126 0.5276 0.043 Uiso 1 1 calc GR . . . .
H00X H 0.6829 0.4915 0.4840 0.043 Uiso 1 1 calc GR . . . .
H00Y H 0.8542 0.4404 0.4918 0.043 Uiso 1 1 calc GR . . . .

loop_
_atom_site_aniso_label
_atom_site_aniso_U_11
_atom_site_aniso_U_22
_atom_site_aniso_U_33
_atom_site_aniso_U_23
_atom_site_aniso_U_13
_atom_site_aniso_U_12
O001 0.0168(6) 0.0217(5) 0.0230(5) -0.0001(4) 0.0022(4) -0.0007(4)
O002 0.0317(7) 0.0202(5) 0.0286(6) -0.0056(4) -0.0004(5) -0.0006(4)
O003 0.0361(7) 0.0291(6) 0.0326(6) 0.0097(5) 0.0006(5) -0.0018(5)
C004 0.0163(7) 0.0217(7) 0.0139(7) -0.0004(5) -0.0020(5) 0.0027(5)
C005 0.0179(7) 0.0194(7) 0.0166(7) 0.0020(5) -0.0025(6) -0.0001(5)
C006 0.0238(8) 0.0193(7) 0.0190(7) 0.0000(5) -0.0038(6) 0.0019(6)
C007 0.0130(7) 0.0218(7) 0.0218(7) -0.0005(5) 0.0005(6) -0.0001(5)
C008 0.0173(8) 0.0217(7) 0.0179(7) 0.0000(5) -0.0029(6) 0.0002(6)
C009 0.0187(8) 0.0206(7) 0.0169(7) -0.0011(5) 0.0000(6) -0.0004(6)
C00A 0.0156(7) 0.0251(7) 0.0218(7) 0.0025(6) 0.0025(6) 0.0012(6)
C00B 0.0193(8) 0.0211(7) 0.0204(7) -0.0019(6) 0.0015(6) 0.0004(6)
C00C 0.0146(7) 0.0204(7) 0.0175(7) -0.0013(5) -0.0005(5) 0.0012(5)
C00D 0.0239(8) 0.0224(7) 0.0192(7) 0.0004(6) 0.0045(6) 0.0038(6)
C00E 0.0174(8) 0.0225(7) 0.0246(7) -0.0009(6) -0.0011(6) -0.0017(5)
C00F 0.0203(8) 0.0268(7) 0.0171(7) -0.0011(6) -0.0020(6) -0.0035(6)
C00G 0.0168(8) 0.0288(8) 0.0201(7) 0.0024(6) 0.0030(6) 0.0034(6)
C00H 0.0220(8) 0.0287(8) 0.0173(7) 0.0017(6) 0.0004(6) 0.0004(6)
C00I 0.0247(8) 0.0250(7) 0.0204(7) -0.0019(6) 0.0017(6) 0.0076(6)
C00J 0.0163(8) 0.0293(8) 0.0281(8) 0.0004(6) 0.0027(6) 0.0014(6)
C00K 0.0267(9) 0.0246(7) 0.0192(7) 0.0010(6) -0.0043(6) 0.0038(6)
C00L 0.0204(8) 0.0236(7) 0.0224(7) -0.0016(6) -0.0048(6) 0.0030(6)
C00M 0.0299(9) 0.0231(7) 0.0239(8) -0.0038(6) 0.0028(6) 0.0016(6)
C00N 0.0292(9) 0.0281(8) 0.0255(8) -0.0013(6) 0.0000(7) -0.0079(7)
C00O 0.0242(9) 0.0336(8) 0.0286(8) 0.0086(7) 0.0028(7) -0.0020(6)

loop_
_atom_type_symbol
_atom_type_description
_atom_type_scat_dispersion_real
_atom_type_scat_dispersion_imag
_atom_type_scat_source
C C 0.0181 0.0091 'International Tables Vol C Tables 4.2.6.8 and 6.1.1.4'
H H 0.0000 0.0000 'International Tables Vol C Tables 4.2.6.8 and 6.1.1.4'
O O 0.0492 0.0322 'International Tables Vol C Tables 4.2.6.8 and 6.1.1.4'

loop_
_geom_angle_atom_site_label_1
_geom_angle_atom_site_label_2
_geom_angle_atom_site_label_3
_geom_angle
_geom_angle_site_symmetry_1
_geom_angle_site_symmetry_3
_geom_angle_publ_flag
C005 O001 C00B 117.76(11) . . ?
C006 O002 H002 109.5 . . ?
C005 C004 C008 122.71(13) . . ?
C005 C004 C00C 125.26(13) . . ?
C008 C004 C00C 112.03(13) . . ?
O001 C005 C00G 119.99(14) . . ?
C004 C005 O001 120.92(13) . . ?
C004 C005 C00G 119.06(13) . . ?
O002 C006 C008 118.69(14) . . ?
O002 C006 C00I 122.26(13) . . ?
C008 C006 C00I 119.04(13) . . ?
C00A C007 C00C 109.83(11) . . ?
C00A C007 C00E 106.66(11) . . ?
C00E C007 C00C 101.96(11) . . ?
C00J C007 C00A 111.68(12) . . ?
C00J C007 C00C 114.90(11) . . ?
C00J C007 C00E 111.11(12) . . ?
C004 C008 C006 118.61(14) . . ?
C004 C008 C00E 109.10(12) . . ?
C006 C008 C00E 132.24(13) . . ?
C00C C009 C00B 106.98(11) . . ?
C00F C009 C00B 110.67(12) . . ?
C00F C009 C00C 109.84(11) . . ?
C00F C009 C00M 109.63(12) . . ?
C00M C009 C00B 107.51(11) . . ?
C00M C009 C00C 112.16(12) . . ?
C007 C00A H00A 106.6 . . ?
C00H C00A C007 112.78(11) . . ?
C00H C00A H00A 106.6 . . ?
C00H C00A C00O 110.09(12) . . ?
C00O C00A C007 113.61(12) . . ?
C00O C00A H00A 106.6 . . ?
O001 C00B C009 114.01(11) . . ?
O001 C00B C00D 103.42(11) . . ?
O001 C00B C00N 103.31(12) . . ?
C00D C00B C009 110.07(12) . . ?
C00N C00B C009 114.51(11) . . ?
C00N C00B C00D 110.83(12) . . ?
C004 C00C C007 99.83(11) . . ?
C004 C00C C009 107.98(12) . . ?
C004 C00C C00L 107.47(11) . . ?
C009 C00C C007 119.20(11) . . ?
C00L C00C C007 111.94(12) . . ?
C00L C00C C009 109.38(11) . . ?
O003 C00D C00B 120.17(14) . . ?
O003 C00D C00K 122.16(14) . . ?
C00K C00D C00B 117.45(12) . . ?
C007 C00E H00B 111.2 . . ?
C007 C00E H00C 111.2 . . ?
C008 C00E C007 102.90(11) . . ?
C008 C00E H00B 111.2 . . ?
C008 C00E H00C 111.2 . . ?
H00B C00E H00C 109.1 . . ?
C009 C00F H00D 109.3 . . ?
C009 C00F H00E 109.3 . . ?
H00D C00F H00E 107.9 . . ?
C00H C00F C009 111.73(12) . . ?
C00H C00F H00D 109.3 . . ?
C00H C00F H00E 109.3 . . ?
C005 C00G H00G 120.6 . . ?
C005 C00G C00I 118.88(14) . . ?
C00I C00G H00G 120.6 . . ?
C00A C00H H00F 109.3 . . ?
C00A C00H H00H 109.3 . . ?
C00F C00H C00A 111.62(12) . . ?
C00F C00H H00F 109.3 . . ?
C00F C00H H00H 109.3 . . ?
H00F C00H H00H 108.0 . . ?
C006 C00I C00G 121.64(13) . . ?
C006 C00I H00I 119.2 . . ?
C00G C00I H00I 119.2 . . ?
C007 C00J H00J 109.5 . . ?
C007 C00J H00K 109.5 . . ?
C007 C00J H00L 109.5 . . ?
H00J C00J H00K 109.5 . . ?
H00J C00J H00L 109.5 . . ?
H00K C00J H00L 109.5 . . ?
C00D C00K H00M 108.6 . . ?
C00D C00K H00N 108.6 . . ?
C00D C00K C00L 114.53(12) . . ?
H00M C00K H00N 107.6 . . ?
C00L C00K H00M 108.6 . . ?
C00L C00K H00N 108.6 . . ?
C00C C00L H00O 109.4 . . ?
C00C C00L H00P 109.4 . . ?
C00K C00L C00C 111.28(12) . . ?
C00K C00L H00O 109.4 . . ?
C00K C00L H00P 109.4 . . ?
H00O C00L H00P 108.0 . . ?
C009 C00M H00Q 109.5 . . ?
C009 C00M H00R 109.5 . . ?
C009 C00M H00S 109.5 . . ?
H00Q C00M H00R 109.5 . . ?
H00Q C00M H00S 109.5 . . ?
H00R C00M H00S 109.5 . . ?
C00B C00N H00T 109.5 . . ?
C00B C00N H00U 109.5 . . ?
C00B C00N H00V 109.5 . . ?
H00T C00N H00U 109.5 . . ?
H00T C00N H00V 109.5 . . ?
H00U C00N H00V 109.5 . . ?
C00A C00O H00W 109.5 . . ?
C00A C00O H00X 109.5 . . ?
C00A C00O H00Y 109.5 . . ?
H00W C00O H00X 109.5 . . ?
H00W C00O H00Y 109.5 . . ?
H00X C00O H00Y 109.5 . . ?

loop_
_geom_bond_atom_site_label_1
_geom_bond_atom_site_label_2
_geom_bond_distance
_geom_bond_site_symmetry_2
_geom_bond_publ_flag
O001 C005 1.3845(17) . ?
O001 C00B 1.4676(17) . ?
O002 H002 0.8200 . ?
O002 C006 1.3786(18) . ?
O003 C00D 1.2153(18) . ?
C004 C005 1.369(2) . ?
C004 C008 1.390(2) . ?
C004 C00C 1.5059(19) . ?
C005 C00G 1.392(2) . ?
C006 C008 1.390(2) . ?
C006 C00I 1.391(2) . ?
C007 C00A 1.562(2) . ?
C007 C00C 1.5854(19) . ?
C007 C00E 1.5671(19) . ?
C007 C00J 1.5340(19) . ?
C008 C00E 1.503(2) . ?
C009 C00B 1.5635(19) . ?
C009 C00C 1.5595(19) . ?
C009 C00F 1.5364(19) . ?
C009 C00M 1.5450(19) . ?
C00A H00A 0.9800 . ?
C00A C00H 1.524(2) . ?
C00A C00O 1.532(2) . ?
C00B C00D 1.544(2) . ?
C00B C00N 1.518(2) . ?
C00C C00L 1.5484(19) . ?
C00D C00K 1.496(2) . ?
C00E H00B 0.9700 . ?
C00E H00C 0.9700 . ?
C00F H00D 0.9700 . ?
C00F H00E 0.9700 . ?
C00F C00H 1.522(2) . ?
C00G H00G 0.9300 . ?
C00G C00I 1.394(2) . ?
C00H H00F 0.9700 . ?
C00H H00H 0.9700 . ?
C00I H00I 0.9300 . ?
C00J H00J 0.9600 . ?
C00J H00K 0.9600 . ?
C00J H00L 0.9600 . ?
C00K H00M 0.9700 . ?
C00K H00N 0.9700 . ?
C00K C00L 1.532(2) . ?
C00L H00O 0.9700 . ?
C00L H00P 0.9700 . ?
C00M H00Q 0.9600 . ?
C00M H00R 0.9600 . ?
C00M H00S 0.9600 . ?
C00N H00T 0.9600 . ?
C00N H00U 0.9600 . ?
C00N H00V 0.9600 . ?
C00O H00W 0.9600 . ?
C00O H00X 0.9600 . ?
C00O H00Y 0.9600 . ?
